data_4503975
loop_
_publ_author_name
'Chen, Huan-Ching'
'Hu, Hui-Ling'
'Chan, Zhi-Kai'
'Yeh, Chun-Wei'
'Jia, Hsi-Wei'
'Wu, Chi-Phi'
'Chen, Jhy-Der'
'Wang, Ju-Chun'

_publ_section_title
;
 Ag(I) Complexes Containing FlexibleN,N&#x2018;-Di(2-pyridyl)adipoamide
 Ligands:&#x00A0; Syntheses, Structures, and Ligand Conformations
;
_journal_issue 4
_journal_name_full 'Crystal Growth &amp; Design'
_journal_page_first 698
_journal_paper_doi 10.1021/cg060619y
_journal_volume 7
_journal_year 2007
_chemical_formula_sum 'C16 H22 N4 O4'
_chemical_formula_weight 334.38
_chemical_name_systematic
; 
 ? 
;
_space_group_IT_number 14
_symmetry_cell_setting monoclinic
_symmetry_space_group_name_Hall '-P 2ybc'
_symmetry_space_group_name_H-M 'P 1 21/c 1'
_atom_sites_solution_hydrogens geom
_atom_sites_solution_primary direct
_atom_sites_solution_secondary difmap
_audit_creation_method SHELXL-97
_cell_angle_alpha 90.00
_cell_angle_beta 99.742(17)
_cell_angle_gamma 90.00
_cell_formula_units_Z 2
_cell_length_a 10.909(2)
_cell_length_b 5.2417(12)
_cell_length_c 14.816(3)
_cell_measurement_reflns_used 27
_cell_measurement_temperature 295(2)
_cell_measurement_theta_max 12.47
_cell_measurement_theta_min 5.08
_cell_volume 835.0(3)
_computing_cell_refinement 'Bruker XSCANS'
_computing_data_collection 'Bruker XSCANS'
_computing_data_reduction 'Bruker SHELXTL'
_computing_molecular_graphics 'Bruker SHELXTL'
_computing_publication_material 'Bruker SHELXTL'
_computing_structure_refinement 'Bruker SHELXTL'
_computing_structure_solution 'Bruker SHELXTL'
_diffrn_ambient_temperature 295(2)
_diffrn_measured_fraction_theta_full 0.996
_diffrn_measured_fraction_theta_max 0.996
_diffrn_measurement_device_type 'Bruker P4'
_diffrn_measurement_method '\w scans'
_diffrn_radiation_monochromator graphite
_diffrn_radiation_source 'sealed tube'
_diffrn_radiation_type MoK\a
_diffrn_radiation_wavelength 0.71073
_diffrn_reflns_av_R_equivalents 0.0313
_diffrn_reflns_av_sigmaI/netI 0.0331
_diffrn_reflns_limit_h_max 12
_diffrn_reflns_limit_h_min -1
_diffrn_reflns_limit_k_max 1
_diffrn_reflns_limit_k_min -6
_diffrn_reflns_limit_l_max 17
_diffrn_reflns_limit_l_min -17
_diffrn_reflns_number 2105
_diffrn_reflns_theta_full 24.99
_diffrn_reflns_theta_max 24.99
_diffrn_reflns_theta_min 1.89
_diffrn_standards_interval_count 97
_diffrn_standards_number 3
_exptl_absorpt_coefficient_mu 0.097
_exptl_absorpt_correction_T_max 0.3209
_exptl_absorpt_correction_T_min 0.2484
_exptl_absorpt_correction_type empirical
_exptl_crystal_colour colorless
_exptl_crystal_density_diffrn 1.330
_exptl_crystal_density_method 'not measured'
_exptl_crystal_description plate
_exptl_crystal_F_000 356
_exptl_crystal_size_max 0.7
_exptl_crystal_size_mid 0.3
_exptl_crystal_size_min 0.1
_refine_diff_density_max 0.161
_refine_diff_density_min -0.183
_refine_diff_density_rms 0.046
_refine_ls_extinction_coef 0.020(5)
_refine_ls_extinction_expression Fc^*^=kFc[1+0.001xFc^2^\l^3^/sin(2\q)]^-1/4^
_refine_ls_extinction_method SHELXL
_refine_ls_goodness_of_fit_ref 1.083
_refine_ls_hydrogen_treatment mixed
_refine_ls_matrix_type full
_refine_ls_number_parameters 154
_refine_ls_number_reflns 1462
_refine_ls_number_restraints 0
_refine_ls_restrained_S_all 1.083
_refine_ls_R_factor_all 0.0632
_refine_ls_R_factor_gt 0.0474
_refine_ls_shift/su_max 0.000
_refine_ls_shift/su_mean 0.000
_refine_ls_structure_factor_coef Fsqd
_refine_ls_weighting_details 'calc w=1/[\s^2^(Fo^2^)+(0.0600P)^2^+0.2785P] where P=(Fo^2^+2Fc^2^)/3'
_refine_ls_weighting_scheme calc
_refine_ls_wR_factor_gt 0.1146
_refine_ls_wR_factor_ref 0.1282
_reflns_number_gt 1155
_reflns_number_total 1462
_reflns_threshold_expression >2sigma(I)
_cod_data_source_file cg060619ysi20061229_020634.cif
_cod_data_source_block 2
_cod_original_sg_symbol_H-M P2(1)/c
_cod_database_code 4503975

loop_
_symmetry_equiv_pos_as_xyz
'x, y, z'
'-x, y+1/2, -z+1/2'
'-x, -y, -z'
'x, -y-1/2, z-1/2'

loop_
_atom_site_label
_atom_site_type_symbol
_atom_site_fract_x
_atom_site_fract_y
_atom_site_fract_z
_atom_site_U_iso_or_equiv
_atom_site_adp_type
_atom_site_occupancy
_atom_site_symmetry_multiplicity
_atom_site_calc_flag
O1 O 0.77109(13) 0.0529(3) 0.89144(10) 0.0562(5) Uani 1 1 d
O2 O 0.96130(18) -0.0437(4) 0.77696(15) 0.0734(6) Uani 1 1 d
N1 N 0.40936(14) 0.2770(3) 0.90886(11) 0.0444(5) Uani 1 1 d
N2 N 0.62059(14) 0.2601(3) 0.95202(11) 0.0410(5) Uani 1 1 d
C1 C 0.3038(2) 0.1871(5) 0.86012(16) 0.0551(6) Uani 1 1 d
C2 C 0.2956(2) -0.0290(5) 0.80811(15) 0.0546(6) Uani 1 1 d
C3 C 0.4022(2) -0.1682(4) 0.80818(13) 0.0473(6) Uani 1 1 d
C4 C 0.51301(19) -0.0812(4) 0.85645(13) 0.0422(5) Uani 1 1 d
C5 C 0.51278(17) 0.1457(4) 0.90439(12) 0.0366(5) Uani 1 1 d
C6 C 0.74080(17) 0.2173(4) 0.94226(13) 0.0429(5) Uani 1 1 d
C7 C 0.8319(2) 0.3928(6) 0.99918(18) 0.0574(7) Uani 1 1 d
C8 C 0.95700(19) 0.4093(5) 0.97044(16) 0.0506(6) Uani 1 1 d
H2O1 H 0.988(4) 0.110(8) 0.760(2) 0.117(13) Uiso 1 1 d
H2O2 H 0.913(3) -0.027(6) 0.812(2) 0.080(9) Uiso 1 1 d
H2N H 0.6108(19) 0.390(4) 0.9860(15) 0.045(6) Uiso 1 1 d
H1 H 0.233(3) 0.288(6) 0.8618(18) 0.083(8) Uiso 1 1 d
H2 H 0.222(2) -0.076(5) 0.7764(16) 0.065(7) Uiso 1 1 d
H3 H 0.400(2) -0.325(5) 0.7753(15) 0.054(6) Uiso 1 1 d
H4 H 0.589(2) -0.177(4) 0.8593(14) 0.050(6) Uiso 1 1 d
H7A H 0.796(3) 0.574(7) 0.994(2) 0.112(12) Uiso 1 1 d
H7B H 0.839(3) 0.338(5) 1.0625(19) 0.082(8) Uiso 1 1 d
H8A H 0.992(3) 0.249(6) 0.9727(17) 0.076(9) Uiso 1 1 d
H8B H 0.940(3) 0.460(5) 0.9062(19) 0.076(8) Uiso 1 1 d

loop_
_atom_site_aniso_label
_atom_site_aniso_U_11
_atom_site_aniso_U_22
_atom_site_aniso_U_33
_atom_site_aniso_U_23
_atom_site_aniso_U_13
_atom_site_aniso_U_12
O1 0.0381(8) 0.0646(10) 0.0697(10) -0.0218(8) 0.0204(7) -0.0051(7)
O2 0.0677(12) 0.0660(12) 0.0971(14) -0.0132(11) 0.0442(11) -0.0003(10)
N1 0.0346(8) 0.0492(10) 0.0493(9) -0.0080(8) 0.0069(7) 0.0010(7)
N2 0.0319(8) 0.0467(10) 0.0466(9) -0.0107(8) 0.0133(7) -0.0046(7)
C1 0.0370(11) 0.0676(15) 0.0590(13) -0.0171(12) 0.0029(9) 0.0039(11)
C2 0.0399(11) 0.0705(15) 0.0522(12) -0.0175(11) 0.0045(9) -0.0094(11)
C3 0.0521(12) 0.0501(12) 0.0426(11) -0.0101(10) 0.0167(9) -0.0115(10)
C4 0.0401(11) 0.0454(11) 0.0449(10) -0.0028(9) 0.0182(8) -0.0021(9)
C5 0.0340(9) 0.0430(11) 0.0347(9) 0.0022(8) 0.0116(7) -0.0040(8)
C6 0.0355(10) 0.0512(12) 0.0450(10) -0.0028(9) 0.0151(8) -0.0049(9)
C7 0.0380(11) 0.0743(17) 0.0633(14) -0.0191(13) 0.0183(10) -0.0140(12)
C8 0.0355(11) 0.0617(15) 0.0574(13) -0.0100(11) 0.0155(9) -0.0062(10)

loop_
_atom_type_symbol
_atom_type_description
_atom_type_scat_dispersion_real
_atom_type_scat_dispersion_imag
_atom_type_scat_source
C C 0.0033 0.0016 'International Tables Vol C Tables 4.2.6.8 and 6.1.1.4'
H H 0.0000 0.0000 'International Tables Vol C Tables 4.2.6.8 and 6.1.1.4'
N N 0.0061 0.0033 'International Tables Vol C Tables 4.2.6.8 and 6.1.1.4'
O O 0.0106 0.0060 'International Tables Vol C Tables 4.2.6.8 and 6.1.1.4'

loop_
_geom_angle_atom_site_label_1
_geom_angle_atom_site_label_2
_geom_angle_atom_site_label_3
_geom_angle
_geom_angle_site_symmetry_1
_geom_angle_site_symmetry_3
H2O1 O2 H2O2 111(3) . .
C5 N1 C1 116.75(18) . .
C6 N2 C5 128.16(18) . .
C6 N2 H2N 114.1(14) . .
C5 N2 H2N 117.0(14) . .
N1 C1 C2 124.4(2) . .
N1 C1 H1 115.2(17) . .
C2 C1 H1 120.4(17) . .
C1 C2 C3 117.8(2) . .
C1 C2 H2 119.4(16) . .
C3 C2 H2 122.8(16) . .
C2 C3 C4 119.7(2) . .
C2 C3 H3 120.6(14) . .
C4 C3 H3 119.7(14) . .
C3 C4 C5 118.28(19) . .
C3 C4 H4 121.6(13) . .
C5 C4 H4 120.1(13) . .
N1 C5 C4 122.94(18) . .
N1 C5 N2 113.57(17) . .
C4 C5 N2 123.49(18) . .
O1 C6 N2 123.05(19) . .
O1 C6 C7 123.57(18) . .
N2 C6 C7 113.37(18) . .
C8 C7 C6 115.04(19) . .
C8 C7 H7A 106(2) . .
C6 C7 H7A 108.4(19) . .
C8 C7 H7B 111.2(17) . .
C6 C7 H7B 107.3(17) . .
H7A C7 H7B 109(3) . .
C7 C8 C8 112.2(2) . 3_767
C7 C8 H8A 109.4(18) . .
C8 C8 H8A 109.7(17) 3_767 .
C7 C8 H8B 105.4(16) . .
C8 C8 H8B 113.0(17) 3_767 .
H8A C8 H8B 107(2) . .

loop_
_geom_bond_atom_site_label_1
_geom_bond_atom_site_label_2
_geom_bond_distance
_geom_bond_site_symmetry_2
O1 C6 1.226(2) .
O2 H2O1 0.91(4) .
O2 H2O2 0.80(3) .
N1 C5 1.333(3) .
N1 C1 1.338(3) .
N2 C6 1.362(2) .
N2 C5 1.400(2) .
N2 H2N 0.86(2) .
C1 C2 1.365(3) .
C1 H1 0.94(3) .
C2 C3 1.373(3) .
C2 H2 0.89(2) .
C3 C4 1.374(3) .
C3 H3 0.95(3) .
C4 C5 1.386(3) .
C4 H4 0.96(2) .
C6 C7 1.504(3) .
C7 C8 1.499(3) .
C7 H7A 1.03(4) .
C7 H7B 0.97(3) .
C8 C8 1.508(5) 3_767
C8 H8A 0.92(3) .
C8 H8B 0.97(3) .
